data_1569817
loop_
_publ_author_name
'Moskalenko, Ivan V.'
'Shilovskikh, Vladimir V.'
'Nesterov, Pavel V.'
'Novikov, Alexander S.'
'Omarova, Malika'
'Sadovnichii, Roman V.'
'Gurzhiy, Vladislav V.'
'Orekhov, Nikita D.'
'Skorb, Ekaterina V.'

_publ_section_title
;
 Supramolecular Assemblies of Melamine-2-Thiobarbiturate and
 Melamine-Barbiturate-2-Thiobarbiturate: Experimental and Theoretical
 Studies
;
_journal_issue 9
_journal_name_full Crystals
_journal_page_first 1302
_journal_paper_doi 10.3390/cryst13091302
_journal_volume 13
_journal_year 2023
_chemical_formula_moiety 'C4 H3 N2 O2 S, 2(H2 O), C3 H7 N6'
_chemical_formula_sum 'C7 H14 N8 O4 S'
_chemical_formula_weight 306.32
_space_group_crystal_system monoclinic
_space_group_IT_number 14
_space_group_name_Hall '-P 2ybc'
_space_group_name_H-M_alt 'P 1 21/c 1'
_atom_sites_solution_hydrogens mixed
_atom_sites_solution_primary direct
_audit_creation_date 2023-07-02
_audit_creation_method
;
Olex2 1.5
(compiled 2023.03.06 svn.rbb2c1857 for OlexSys, GUI svn.r6748)
;
_cell_angle_alpha 90
_cell_angle_beta 90.698(3)
_cell_angle_gamma 90
_cell_formula_units_Z 4
_cell_length_a 10.7987(3)
_cell_length_b 17.7255(4)
_cell_length_c 6.76698(19)
_cell_measurement_reflns_used 3440
_cell_measurement_temperature 100(2)
_cell_measurement_theta_max 75.2820
_cell_measurement_theta_min 4.1010
_cell_volume 1295.19(6)
_computing_cell_refinement 'CrysAlisPro 1.171.42.49 (Rigaku OD, 2022)'
_computing_data_collection 'CrysAlisPro 1.171.42.49 (Rigaku OD, 2022)'
_computing_data_reduction 'CrysAlisPro 1.171.42.49 (Rigaku OD, 2022)'
_computing_molecular_graphics 'Olex2 1.5 (Dolomanov et al., 2009)'
_computing_publication_material 'Olex2 1.5 (Dolomanov et al., 2009)'
_computing_structure_refinement 'SHELXL 2018 (Sheldrick, 2015)'
_computing_structure_solution 'SHELXT 2018 (Sheldrick, 2015)'
_diffrn_ambient_environment N~2~
_diffrn_ambient_temperature 100(2)
_diffrn_detector 'Hybrid Pixel Array Detector'
_diffrn_detector_area_resol_mean 10.0000
_diffrn_detector_type HyPix
_diffrn_measured_fraction_theta_full 0.956
_diffrn_measured_fraction_theta_max 0.953
_diffrn_measurement_details
;
List of Runs (angles in degrees, time in seconds):

  # Type    Start    End  Width  t~exp~   \w     \q     \k     \f   Frames
--------------------------------------------------------------------------
  1  \w    -21.00  12.00   0.50    1.60    --  -47.38  17.00-132.00   66
  2  \w   -172.00-137.00   0.50    6.00    -- -105.93 -17.00  58.00   70
  3  \w     37.00  98.00   0.50    6.00    --  105.93-110.00-103.00  122
  4  \w     36.00 113.00   0.50    6.00    --  105.93-145.00-171.00  154
  5  \w    -93.00 -64.00   0.50    1.60    --  -47.38 125.00  73.00   58
  6  \w    -45.00 -17.00   0.50    1.60    --  -47.38 125.00  73.00   56
  7  \w   -113.00 -85.00   0.50    1.60    --  -47.38-125.00 120.00   56
  8  \w    -23.00  25.00   0.50    1.60    --  -47.38  19.00   0.00   96
  9  \w     -8.00  22.00   0.50    1.60    --   47.38 -19.00 -30.00   60
 10  \w    -67.00 -34.00   0.50    6.00    -- -105.93  61.00 -60.00   66
 11  \w    -69.00 -33.00   0.50    6.00    -- -105.93  61.00  90.00   72
 12  \w   -130.00 -97.00   0.50    6.00    -- -105.93 -17.00  58.00   66
 13  \w     64.00 103.00   0.50    6.00    --  105.93 -94.00 -90.00   78
 14  \w   -108.00 -57.00   0.50    6.00    -- -105.93 125.00  73.00  102
 15  \w   -103.00 -74.00   0.50    1.60    --  -47.38-125.00  60.00   58
 16  \w     92.00 118.00   0.50    1.60    --   47.38 125.00  73.00   52
 17  \w   -127.00 -98.00   0.50    6.00    -- -105.93 -15.00   0.00   58
 18  \w   -176.00-132.00   0.50    6.00    -- -105.93 -15.00   0.00   88
 19  \w     71.00 100.00   0.50    6.00    --  105.93 -94.00 -30.00   58
 20  \w     43.00  69.00   0.50    6.00    --  105.93 -61.00 -60.00   52
 21  \w     33.00  65.00   0.50    6.00    --  105.93 -61.00 -30.00   64
 22  \w     33.00  58.00   0.50    6.00    --  105.93 -61.00 150.00   50
;
_diffrn_measurement_device 'four-circle diffractometer'
_diffrn_measurement_device_type 'XtaLAB Synergy, Single source at home/near, HyPix'
_diffrn_measurement_method '\w scans'
_diffrn_orient_matrix_type 'CrysAlisPro convention (1999,Acta A55,543-557)'
_diffrn_orient_matrix_UB_11 0.0761196000
_diffrn_orient_matrix_UB_12 0.0154183000
_diffrn_orient_matrix_UB_13 -0.1868159000
_diffrn_orient_matrix_UB_21 -0.1167657000
_diffrn_orient_matrix_UB_22 -0.0121107000
_diffrn_orient_matrix_UB_23 -0.1291670000
_diffrn_orient_matrix_UB_31 -0.0307667000
_diffrn_orient_matrix_UB_32 0.0846375000
_diffrn_orient_matrix_UB_33 0.0155454000
_diffrn_radiation_monochromator mirror
_diffrn_radiation_probe x-ray
_diffrn_radiation_type 'Cu K\a'
_diffrn_radiation_wavelength 1.54184
_diffrn_reflns_av_R_equivalents 0.0366
_diffrn_reflns_av_unetI/netI 0.0417
_diffrn_reflns_Laue_measured_fraction_full 0.956
_diffrn_reflns_Laue_measured_fraction_max 0.953
_diffrn_reflns_limit_h_max 12
_diffrn_reflns_limit_h_min -12
_diffrn_reflns_limit_k_max 21
_diffrn_reflns_limit_k_min -11
_diffrn_reflns_limit_l_max 8
_diffrn_reflns_limit_l_min -6
_diffrn_reflns_number 6364
_diffrn_reflns_point_group_measured_fraction_full 0.956
_diffrn_reflns_point_group_measured_fraction_max 0.953
_diffrn_reflns_theta_full 67.684
_diffrn_reflns_theta_max 68.986
_diffrn_reflns_theta_min 4.094
_diffrn_source 'micro-focus sealed X-ray tube'
_diffrn_source_type 'PhotonJet (Cu) X-ray Source'
_exptl_absorpt_coefficient_mu 2.535
_exptl_absorpt_correction_T_max 1.00000
_exptl_absorpt_correction_T_min 0.69188
_exptl_absorpt_correction_type multi-scan
_exptl_absorpt_process_details
;
CrysAlisPro 1.171.42.49 (Rigaku Oxford Diffraction, 2022)
Empirical absorption correction using spherical harmonics,
implemented in SCALE3 ABSPACK scaling algorithm.
;
_exptl_crystal_colour 'translucent colorless'
_exptl_crystal_density_diffrn 1.571
_exptl_crystal_description lamina
_exptl_crystal_F_000 640
_exptl_crystal_size_max 0.090
_exptl_crystal_size_mid 0.030
_exptl_crystal_size_min 0.004
_refine_diff_density_max 0.256
_refine_diff_density_min -0.284
_refine_diff_density_rms 0.071
_refine_ls_extinction_method none
_refine_ls_goodness_of_fit_ref 1.088
_refine_ls_hydrogen_treatment constr
_refine_ls_matrix_type full
_refine_ls_number_parameters 187
_refine_ls_number_reflns 2288
_refine_ls_number_restraints 0
_refine_ls_restrained_S_all 1.088
_refine_ls_R_factor_all 0.0453
_refine_ls_R_factor_gt 0.0368
_refine_ls_shift/su_max 0.000
_refine_ls_shift/su_mean 0.000
_refine_ls_structure_factor_coef Fsqd
_refine_ls_weighting_details 'w=1/[\s^2^(Fo^2^)+(0.0607P)^2^+0.2228P] where P=(Fo^2^+2Fc^2^)/3'
_refine_ls_weighting_scheme calc
_refine_ls_wR_factor_gt 0.0989
_refine_ls_wR_factor_ref 0.1025
_reflns_Friedel_coverage 0.000
_reflns_number_gt 1940
_reflns_number_total 2288
_reflns_threshold_expression 'I > 2\s(I)'
_cod_data_source_file ThioBarb_mel_1_last.cif
_cod_data_source_block thiobarb_mel_1
_cod_database_code 1569817
_shelx_shelxl_version_number 2018/3
_shelx_space_group_comment
;
The symmetry employed for this shelxl refinement is uniquely defined
by the following loop, which should always be used as a source of
symmetry information in preference to the above space-group names.
They are only intended as comments.
;
_shelx_estimated_absorpt_t_max 0.928
_shelx_estimated_absorpt_t_min 0.734
_olex2_refinement_description
;
1. Fixed Uiso
 At 1.2 times of:
  All C(H) groups, All N(H) groups, All N(H,H) groups
 At 1.5 times of:
  All O(H,H) groups
2.a Free rotating group:
 O1(H1A,H1B), O5(H5A,H5B)
2.b Aromatic/amide H refined with riding coordinates:
 N6(H6), N8(H8), N11(H11), C18(H18)
2.c X=CH2 refined with riding coordinates:
 N4(H4A,H4B), N7(H7A,H7B), N10(H10A,H10B)
;
_olex2_submission_special_instructions 'No special instructions were received'
_oxdiff_exptl_absorpt_empirical_details
;
Empirical correction (ABSPACK) includes:
- Absorption correction using spherical harmonics
- Frame scaling
;
_oxdiff_exptl_absorpt_empirical_full_max 1.830
_oxdiff_exptl_absorpt_empirical_full_min 0.650

loop_
_space_group_symop_operation_xyz
'x, y, z'
'-x, y+1/2, -z+1/2'
'-x, -y, -z'
'x, -y-1/2, z-1/2'

loop_
_atom_site_label
_atom_site_type_symbol
_atom_site_fract_x
_atom_site_fract_y
_atom_site_fract_z
_atom_site_U_iso_or_equiv
_atom_site_adp_type
_atom_site_occupancy
_atom_site_site_symmetry_order
_atom_site_calc_flag
_atom_site_refinement_flags_posn
_atom_site_refinement_flags_adp
_atom_site_refinement_flags_occupancy
_atom_site_disorder_assembly
_atom_site_disorder_group
S1 S 0.96019(4) 0.07787(2) 0.24856(7) 0.01752(16) Uani 1 1 d . . . . .
O1 O 1.54773(13) 0.08658(7) 0.1178(2) 0.0206(3) Uani 1 1 d G . . . .
H1A H 1.599785 0.123383 0.137113 0.031 Uiso 1 1 d G U . . .
H1B H 1.515535 0.078684 0.233135 0.031 Uiso 1 1 d G U . . .
O2 O 1.40020(13) 0.07088(7) 0.4397(2) 0.0194(3) Uani 1 1 d . . . . .
O3 O 1.19974(12) -0.15837(7) 0.2725(2) 0.0185(3) Uani 1 1 d . . . . .
N4 N 0.97603(15) -0.24091(8) 0.2362(2) 0.0183(4) Uani 1 1 d . . . . .
H4A H 1.038114 -0.210945 0.267991 0.022 Uiso 1 1 calc R U . . .
H4B H 0.986112 -0.290169 0.238993 0.022 Uiso 1 1 calc R U . . .
O5 O 1.67806(13) 0.21935(7) 0.0507(2) 0.0215(3) Uani 1 1 d G . . . .
H5A H 1.722606 0.204367 -0.048150 0.032 Uiso 1 1 d G U . . .
H5B H 1.715750 0.259481 0.094455 0.032 Uiso 1 1 d G U . . .
N6 N 1.19685(15) 0.06508(8) 0.3548(2) 0.0158(3) Uani 1 1 d . . . . .
H6 H 1.192972 0.114053 0.375173 0.019 Uiso 1 1 calc R U . . .
N7 N 0.57308(15) -0.27341(8) 0.0344(2) 0.0169(3) Uani 1 1 d . . . . .
H7A H 0.580414 -0.322850 0.036416 0.020 Uiso 1 1 calc R U . . .
H7B H 0.502265 -0.252570 -0.001061 0.020 Uiso 1 1 calc R U . . .
N8 N 1.10099(14) -0.04536(8) 0.2666(2) 0.0151(3) Uani 1 1 d . . . . .
H8 H 1.034382 -0.069462 0.224962 0.018 Uiso 1 1 calc R U . . .
N9 N 0.85949(15) -0.13569(8) 0.1838(2) 0.0155(3) Uani 1 1 d . . . . .
N10 N 0.73286(15) -0.03431(8) 0.1189(2) 0.0180(4) Uani 1 1 d . . . . .
H10A H 0.794019 -0.003381 0.148758 0.022 Uiso 1 1 calc R U . . .
H10B H 0.660258 -0.016152 0.082448 0.022 Uiso 1 1 calc R U . . .
N11 N 0.65279(15) -0.15385(8) 0.0787(2) 0.0160(3) Uani 1 1 d . . . . .
H11 H 0.581035 -0.134291 0.043033 0.019 Uiso 1 1 calc R U . . .
N12 N 0.77543(15) -0.26145(8) 0.1384(2) 0.0149(3) Uani 1 1 d . . . . .
C13 C 0.66840(17) -0.23046(9) 0.0847(3) 0.0149(4) Uani 1 1 d . . . . .
C14 C 0.75006(17) -0.10817(10) 0.1288(3) 0.0143(4) Uani 1 1 d . . . . .
C15 C 1.09245(17) 0.02991(9) 0.2923(3) 0.0149(4) Uani 1 1 d . . . . .
C16 C 0.86857(18) -0.21220(9) 0.1848(3) 0.0153(4) Uani 1 1 d . . . . .
C17 C 1.31059(17) 0.02942(10) 0.3895(3) 0.0155(4) Uani 1 1 d . . . . .
C18 C 1.31368(18) -0.04885(10) 0.3629(3) 0.0179(4) Uani 1 1 d . . . . .
H18 H 1.388607 -0.075578 0.386898 0.022 Uiso 1 1 calc R U . . .
C19 C 1.20846(18) -0.08793(10) 0.3017(3) 0.0157(4) Uani 1 1 d . . . . .

loop_
_atom_site_aniso_label
_atom_site_aniso_U_11
_atom_site_aniso_U_22
_atom_site_aniso_U_33
_atom_site_aniso_U_23
_atom_site_aniso_U_13
_atom_site_aniso_U_12
S1 0.0170(3) 0.0112(2) 0.0243(3) -0.00042(15) -0.00144(19) 0.00057(14)
O1 0.0201(8) 0.0177(6) 0.0239(8) 0.0005(5) 0.0006(6) 0.0000(5)
O2 0.0167(7) 0.0146(6) 0.0268(8) -0.0010(5) -0.0021(6) -0.0018(5)
O3 0.0213(7) 0.0103(6) 0.0241(8) -0.0012(5) 0.0000(6) 0.0005(5)
N4 0.0186(9) 0.0108(7) 0.0255(9) -0.0003(6) -0.0035(7) -0.0003(5)
O5 0.0209(7) 0.0195(7) 0.0242(8) -0.0050(5) 0.0031(6) -0.0025(5)
N6 0.0190(8) 0.0106(7) 0.0180(9) -0.0009(5) 0.0004(6) -0.0001(5)
N7 0.0165(8) 0.0121(7) 0.0221(9) -0.0006(6) -0.0023(6) 0.0008(6)
N8 0.0162(8) 0.0125(7) 0.0167(8) -0.0005(6) -0.0021(6) -0.0002(5)
N9 0.0183(8) 0.0117(7) 0.0164(8) 0.0002(6) 0.0005(6) 0.0001(6)
N10 0.0183(8) 0.0116(7) 0.0240(9) 0.0003(6) -0.0005(7) 0.0007(6)
N11 0.0160(8) 0.0132(7) 0.0188(9) 0.0008(6) -0.0006(6) 0.0013(6)
N12 0.0175(9) 0.0137(7) 0.0136(8) 0.0003(6) -0.0002(6) -0.0001(6)
C13 0.0204(10) 0.0129(8) 0.0115(9) 0.0006(6) 0.0030(7) 0.0004(7)
C14 0.0178(9) 0.0145(9) 0.0106(9) 0.0014(6) 0.0025(7) 0.0003(7)
C15 0.0201(10) 0.0127(8) 0.0120(9) 0.0003(7) 0.0029(7) 0.0000(7)
C16 0.0210(9) 0.0124(8) 0.0125(9) 0.0000(6) 0.0022(7) -0.0004(7)
C17 0.0174(10) 0.0154(8) 0.0137(10) 0.0014(7) -0.0005(7) 0.0005(7)
C18 0.0195(10) 0.0150(9) 0.0194(10) 0.0013(7) 0.0015(8) 0.0024(7)
C19 0.0187(10) 0.0149(9) 0.0135(9) 0.0013(6) 0.0027(7) 0.0007(7)

loop_
_atom_type_symbol
_atom_type_description
_atom_type_scat_dispersion_real
_atom_type_scat_dispersion_imag
_atom_type_scat_source
C C 0.0181 0.0091 'International Tables Vol C Tables 4.2.6.8 and 6.1.1.4'
H H 0.0000 0.0000 'International Tables Vol C Tables 4.2.6.8 and 6.1.1.4'
N N 0.0311 0.0180 'International Tables Vol C Tables 4.2.6.8 and 6.1.1.4'
O O 0.0492 0.0322 'International Tables Vol C Tables 4.2.6.8 and 6.1.1.4'
S S 0.3331 0.5567 'International Tables Vol C Tables 4.2.6.8 and 6.1.1.4'

loop_
_geom_angle_atom_site_label_1
_geom_angle_atom_site_label_2
_geom_angle_atom_site_label_3
_geom_angle
_geom_angle_site_symmetry_1
_geom_angle_site_symmetry_3
_geom_angle_publ_flag
H1A O1 H1B 104.5 . . ?
H4A N4 H4B 120.0 . . ?
C16 N4 H4A 120.0 . . ?
C16 N4 H4B 120.0 . . ?
H5A O5 H5B 104.5 . . ?
C15 N6 H6 117.6 . . ?
C15 N6 C17 124.85(15) . . ?
C17 N6 H6 117.6 . . ?
H7A N7 H7B 120.0 . . ?
C13 N7 H7A 120.0 . . ?
C13 N7 H7B 120.0 . . ?
C15 N8 H8 117.7 . . ?
C15 N8 C19 124.64(16) . . ?
C19 N8 H8 117.7 . . ?
C14 N9 C16 115.59(16) . . ?
H10A N10 H10B 120.0 . . ?
C14 N10 H10A 120.0 . . ?
C14 N10 H10B 120.0 . . ?
C13 N11 H11 120.4 . . ?
C14 N11 H11 120.4 . . ?
C14 N11 C13 119.13(16) . . ?
C13 N12 C16 115.80(15) . . ?
N7 C13 N11 117.94(17) . . ?
N7 C13 N12 120.36(15) . . ?
N12 C13 N11 121.70(16) . . ?
N9 C14 N11 122.08(16) . . ?
N10 C14 N9 120.11(17) . . ?
N10 C14 N11 117.81(17) . . ?
N6 C15 S1 121.61(13) . . ?
N8 C15 S1 122.39(14) . . ?
N8 C15 N6 116.01(16) . . ?
N4 C16 N9 116.90(16) . . ?
N4 C16 N12 117.40(15) . . ?
N9 C16 N12 125.70(17) . . ?
O2 C17 N6 116.88(15) . . ?
O2 C17 C18 126.46(18) . . ?
N6 C17 C18 116.65(17) . . ?
C17 C18 H18 119.6 . . ?
C19 C18 C17 120.80(17) . . ?
C19 C18 H18 119.6 . . ?
O3 C19 N8 116.36(17) . . ?
O3 C19 C18 126.62(17) . . ?
C18 C19 N8 117.01(15) . . ?

loop_
_geom_bond_atom_site_label_1
_geom_bond_atom_site_label_2
_geom_bond_distance
_geom_bond_site_symmetry_2
_geom_bond_publ_flag
S1 C15 1.6851(19) . ?
O1 H1A 0.8700 . ?
O1 H1B 0.8698 . ?
O2 C17 1.259(2) . ?
O3 C19 1.267(2) . ?
N4 H4A 0.8800 . ?
N4 H4B 0.8800 . ?
N4 C16 1.310(3) . ?
O5 H5A 0.8700 . ?
O5 H5B 0.8698 . ?
N6 H6 0.8800 . ?
N6 C15 1.352(3) . ?
N6 C17 1.399(2) . ?
N7 H7A 0.8800 . ?
N7 H7B 0.8800 . ?
N7 C13 1.322(2) . ?
N8 H8 0.8800 . ?
N8 C15 1.349(2) . ?
N8 C19 1.402(2) . ?
N9 C14 1.327(3) . ?
N9 C16 1.360(2) . ?
N10 H10A 0.8800 . ?
N10 H10B 0.8800 . ?
N10 C14 1.324(2) . ?
N11 H11 0.8800 . ?
N11 C13 1.369(2) . ?
N11 C14 1.366(2) . ?
N12 C13 1.326(2) . ?
N12 C16 1.366(2) . ?
C17 C18 1.399(3) . ?
C18 H18 0.9500 . ?
C18 C19 1.390(3) . ?

loop_
_geom_torsion_atom_site_label_1
_geom_torsion_atom_site_label_2
_geom_torsion_atom_site_label_3
_geom_torsion_atom_site_label_4
_geom_torsion
_geom_torsion_site_symmetry_1
_geom_torsion_site_symmetry_2
_geom_torsion_site_symmetry_3
_geom_torsion_site_symmetry_4
_geom_torsion_publ_flag
O2 C17 C18 C19 -178.23(18) . . . . ?
N6 C17 C18 C19 1.0(3) . . . . ?
C13 N11 C14 N9 -0.2(3) . . . . ?
C13 N11 C14 N10 179.03(15) . . . . ?
C13 N12 C16 N4 -179.21(17) . . . . ?
C13 N12 C16 N9 1.3(3) . . . . ?
C14 N9 C16 N4 179.21(16) . . . . ?
C14 N9 C16 N12 -1.3(3) . . . . ?
C14 N11 C13 N7 -179.61(16) . . . . ?
C14 N11 C13 N12 0.2(3) . . . . ?
C15 N6 C17 O2 177.19(17) . . . . ?
C15 N6 C17 C18 -2.2(3) . . . . ?
C15 N8 C19 O3 179.08(17) . . . . ?
C15 N8 C19 C18 -1.5(3) . . . . ?
C16 N9 C14 N10 -178.52(16) . . . . ?
C16 N9 C14 N11 0.7(2) . . . . ?
C16 N12 C13 N7 179.11(16) . . . . ?
C16 N12 C13 N11 -0.6(2) . . . . ?
C17 N6 C15 S1 -178.39(14) . . . . ?
C17 N6 C15 N8 1.4(3) . . . . ?
C17 C18 C19 O3 179.98(17) . . . . ?
C17 C18 C19 N8 0.6(3) . . . . ?
C19 N8 C15 S1 -179.70(14) . . . . ?
C19 N8 C15 N6 0.5(3) . . . . ?
